data_1552566
loop_
_publ_author_name
'Ogasawara, Daisuke'
'Ichu, Taka-Aki'
'Jing, Hui'
'Hulce, Jonathan J.'
'Reed, Alex'
'Ulanovskaya, Olesya A.'
'Cravatt, Benjamin F.'

_publ_section_title
;
 Discovery and Optimization of Selective and in Vivo Active Inhibitors of
 the Lysophosphatidylserine Lipase \a/\b-Hydrolase Domain-Containing 12
 (ABHD12).
;
_journal_issue 3
_journal_name_full 'Journal of medicinal chemistry'
_journal_page_first 1643
_journal_page_last 1656
_journal_paper_doi 10.1021/acs.jmedchem.8b01958
_journal_volume 62
_journal_year 2019
_chemical_formula_moiety 'C17 H17 Cl F3 N5 S'
_chemical_formula_sum 'C17 H17 Cl F3 N5 S'
_chemical_formula_weight 415.86
_space_group_crystal_system triclinic
_space_group_IT_number 2
_space_group_name_Hall '-P 1'
_space_group_name_H-M_alt 'P -1'
_atom_sites_solution_hydrogens mixed
_audit_creation_date 2018-02-14
_audit_creation_method
;
Olex2 1.2
(compiled 2017.08.10 svn.r3458 for OlexSys, GUI svn.r5381)
;
_cell_angle_alpha 95.0020(10)
_cell_angle_beta 90.639(2)
_cell_angle_gamma 104.8950(10)
_cell_formula_units_Z 2
_cell_length_a 6.8530(3)
_cell_length_b 9.4417(4)
_cell_length_c 14.5253(7)
_cell_measurement_reflns_used 6421
_cell_measurement_temperature 100(2)
_cell_measurement_theta_max 26.76
_cell_measurement_theta_min 2.53
_cell_volume 904.26(7)
_computing_cell_refinement 'SAINT v8.34A (Bruker, 2013)'
_computing_data_collection 'APEX2 v2013.6-2 (Bruker, 2013)'
_computing_data_reduction 'SAINT v8.34A (Bruker, 2013)'
_computing_molecular_graphics 'Olex2 (Dolomanov et al., 2009)'
_computing_publication_material 'Olex2 (Dolomanov et al., 2009)'
_computing_structure_refinement 'XL (Sheldrick, 2008)'
_diffrn_ambient_temperature 100.0
_diffrn_detector 'Bruker APEX-II CCD'
_diffrn_detector_area_resol_mean 7.9
_diffrn_detector_type 'CCD Area Detector'
_diffrn_measured_fraction_theta_full 1.000
_diffrn_measured_fraction_theta_max 1.000
_diffrn_measurement_device 'Kappa Four-Circle Diffractometer'
_diffrn_measurement_device_type 'Bruker APEX II Ultra'
_diffrn_measurement_method '\w and \f scans'
_diffrn_radiation_monochromator 'Double Bounce Multilayer Mirrors'
_diffrn_radiation_probe x-ray
_diffrn_radiation_type MoK\a
_diffrn_radiation_wavelength 0.71073
_diffrn_reflns_av_R_equivalents 0.0313
_diffrn_reflns_av_unetI/netI 0.0310
_diffrn_reflns_Laue_measured_fraction_full 1.000
_diffrn_reflns_Laue_measured_fraction_max 1.000
_diffrn_reflns_limit_h_max 8
_diffrn_reflns_limit_h_min -8
_diffrn_reflns_limit_k_max 7
_diffrn_reflns_limit_k_min -11
_diffrn_reflns_limit_l_max 18
_diffrn_reflns_limit_l_min -18
_diffrn_reflns_number 13328
_diffrn_reflns_point_group_measured_fraction_full 1.000
_diffrn_reflns_point_group_measured_fraction_max 1.000
_diffrn_reflns_theta_full 25.242
_diffrn_reflns_theta_max 26.371
_diffrn_reflns_theta_min 1.408
_diffrn_source 'Micro Focus Rotating Anode'
_diffrn_source_type 'Bruker TXS'
_diffrn_standards_number 0
_exptl_absorpt_coefficient_mu 0.369
_exptl_absorpt_correction_T_max 0.4910
_exptl_absorpt_correction_T_min 0.4672
_exptl_absorpt_correction_type multi-scan
_exptl_absorpt_process_details
;
SADABS-2016/2 (Bruker,2016/2) was used for absorption correction.
wR2(int) was 0.0624 before and 0.0409 after correction.
The Ratio of minimum to maximum transmission is 0.9515.
The \l/2 correction factor is Not present.
;
_exptl_crystal_colour colourless
_exptl_crystal_colour_primary colourless
_exptl_crystal_density_diffrn 1.527
_exptl_crystal_description irregular
_exptl_crystal_F_000 428
_exptl_crystal_size_max 0.2
_exptl_crystal_size_mid 0.09
_exptl_crystal_size_min 0.075
_refine_diff_density_max 0.316
_refine_diff_density_min -0.228
_refine_diff_density_rms 0.051
_refine_ls_extinction_method none
_refine_ls_goodness_of_fit_ref 1.032
_refine_ls_hydrogen_treatment mixed
_refine_ls_matrix_type full
_refine_ls_number_parameters 250
_refine_ls_number_reflns 3704
_refine_ls_number_restraints 2
_refine_ls_restrained_S_all 1.032
_refine_ls_R_factor_all 0.0368
_refine_ls_R_factor_gt 0.0289
_refine_ls_shift/su_max 0.000
_refine_ls_shift/su_mean 0.000
_refine_ls_structure_factor_coef Fsqd
_refine_ls_weighting_details 'w=1/[\s^2^(Fo^2^)+(0.0246P)^2^+0.5405P] where P=(Fo^2^+2Fc^2^)/3'
_refine_ls_weighting_scheme calc
_refine_ls_wR_factor_gt 0.0653
_refine_ls_wR_factor_ref 0.0699
_reflns_Friedel_coverage 0.000
_reflns_number_gt 3162
_reflns_number_total 3704
_reflns_threshold_expression 'I > 2\s(I)'
_cod_data_source_file jm8b01958_si_003.cif
_cod_data_source_block cravatt12
_cod_depositor_comments
;
The following automatic conversions were performed:

data item '_diffrn_radiation_probe' value 'X-ray' was changed to
'x-ray' in accordance with the
/home/data/users/saulius/crontab/automatic-downloads/current/ACS/lib/dictionaries/cif_core.dic
dictionary named 'cif_core.dic' version 2.4.2 last updated on
2011-04-26.

Automatic conversion script
Id: cif_fix_values 6909 2019-04-08 15:41:33Z antanas 
;
_cod_database_code 1552566
_shelx_shelxl_version_number 2014/7
_shelx_space_group_comment
;
The symmetry employed for this shelxl refinement is uniquely defined
by the following loop, which should always be used as a source of
symmetry information in preference to the above space-group names.
They are only intended as comments.
;
_shelx_estimated_absorpt_t_max 0.973
_shelx_estimated_absorpt_t_min 0.930
_olex2_refinement_description
;
1. Fixed Uiso
 At 1.2 times of:
  All C(H) groups, All C(H,H) groups, All N(H) groups
2. Restrained distances
 N3-H3 = N4-H4
 0.88 with sigma of 0.02
3.a Ternary CH refined with riding coordinates:
 C9(H9)
3.b Secondary CH2 refined with riding coordinates:
 C7(H7A,H7B), C8(H8A,H8B), C10(H10A,H10B), C11(H11A,H11B)
3.c Aromatic/amide H refined with riding coordinates:
 C2(H2), C4(H4A), C14(H14), C15(H15), C16(H16), C17(H17)
;
_olex2_submission_special_instructions 'No special instructions were received'

loop_
_space_group_symop_operation_xyz
'x, y, z'
'-x, -y, -z'

loop_
_atom_site_label
_atom_site_type_symbol
_atom_site_fract_x
_atom_site_fract_y
_atom_site_fract_z
_atom_site_U_iso_or_equiv
_atom_site_adp_type
_atom_site_occupancy
_atom_site_site_symmetry_order
_atom_site_calc_flag
_atom_site_refinement_flags_posn
Cl1 Cl 0.67794(6) 0.47530(4) 0.39231(3) 0.01568(10) Uani 1 1 d .
S1 S -0.36094(6) -0.03646(4) 0.13007(3) 0.01511(10) Uani 1 1 d .
F1 F 0.88825(15) 0.42449(10) 0.73780(6) 0.0223(2) Uani 1 1 d .
F2 F 0.75557(15) 0.19927(10) 0.76420(6) 0.0216(2) Uani 1 1 d .
F3 F 1.00505(14) 0.25120(11) 0.67353(7) 0.0223(2) Uani 1 1 d .
N1 N 0.3735(2) 0.15567(14) 0.53771(9) 0.0153(3) Uani 1 1 d .
N2 N 0.29921(19) 0.22018(14) 0.39184(9) 0.0136(3) Uani 1 1 d .
N3 N -0.0808(2) 0.21912(15) 0.16339(9) 0.0133(3) Uani 1 1 d D
H3 H -0.019(3) 0.3010(17) 0.1448(12) 0.016 Uiso 1 1 d DR
N4 N -0.3326(2) 0.21297(14) 0.05577(9) 0.0136(3) Uani 1 1 d D
H4 H -0.418(2) 0.1570(18) 0.0155(11) 0.016 Uiso 1 1 d DR
N5 N -0.2011(2) 0.56242(15) -0.05061(9) 0.0154(3) Uani 1 1 d .
C1 C 0.8322(2) 0.28515(17) 0.69809(11) 0.0158(3) Uani 1 1 d .
C2 C 0.4998(2) 0.17383(17) 0.61162(11) 0.0154(3) Uani 1 1 d .
H2 H 0.4560 0.1179 0.6623 0.018 Uiso 1 1 calc R
C3 C 0.6896(2) 0.26946(17) 0.61755(10) 0.0139(3) Uani 1 1 d .
C4 C 0.7481(2) 0.35974(17) 0.54654(11) 0.0142(3) Uani 1 1 d .
H4A H 0.8759 0.4297 0.5495 0.017 Uiso 1 1 calc R
C5 C 0.6176(2) 0.34572(17) 0.47237(10) 0.0130(3) Uani 1 1 d .
C6 C 0.4312(2) 0.23701(17) 0.46708(10) 0.0127(3) Uani 1 1 d .
C7 C 0.0875(2) 0.14138(18) 0.40170(11) 0.0152(3) Uani 1 1 d .
H7A H 0.0433 0.1658 0.4644 0.018 Uiso 1 1 calc R
H7B H 0.0716 0.0338 0.3926 0.018 Uiso 1 1 calc R
C8 C -0.0403(2) 0.18785(18) 0.32900(10) 0.0143(3) Uani 1 1 d .
H8A H -0.0326 0.2939 0.3421 0.017 Uiso 1 1 calc R
H8B H -0.1833 0.1323 0.3330 0.017 Uiso 1 1 calc R
C9 C 0.0301(2) 0.16031(17) 0.23108(10) 0.0129(3) Uani 1 1 d .
H9 H 0.0053 0.0518 0.2153 0.015 Uiso 1 1 calc R
C10 C 0.2549(2) 0.23192(17) 0.22509(10) 0.0137(3) Uani 1 1 d .
H10A H 0.3017 0.2036 0.1636 0.016 Uiso 1 1 calc R
H10B H 0.2795 0.3404 0.2325 0.016 Uiso 1 1 calc R
C11 C 0.3724(2) 0.18315(17) 0.30016(10) 0.0138(3) Uani 1 1 d .
H11A H 0.3556 0.0756 0.2901 0.017 Uiso 1 1 calc R
H11B H 0.5179 0.2327 0.2973 0.017 Uiso 1 1 calc R
C12 C -0.2492(2) 0.14185(17) 0.11677(10) 0.0119(3) Uani 1 1 d .
C13 C -0.2843(2) 0.36686(17) 0.04880(11) 0.0124(3) Uani 1 1 d .
C14 C -0.2447(2) 0.41966(17) -0.03721(11) 0.0142(3) Uani 1 1 d .
H14 H -0.2489 0.3505 -0.0893 0.017 Uiso 1 1 calc R
C15 C -0.1990(2) 0.65754(17) 0.02378(11) 0.0149(3) Uani 1 1 d .
H15 H -0.1683 0.7596 0.0156 0.018 Uiso 1 1 calc R
C16 C -0.2391(2) 0.61494(18) 0.11183(11) 0.0160(3) Uani 1 1 d .
H16 H -0.2370 0.6862 0.1625 0.019 Uiso 1 1 calc R
C17 C -0.2825(2) 0.46702(17) 0.12492(11) 0.0138(3) Uani 1 1 d .
H17 H -0.3104 0.4346 0.1846 0.017 Uiso 1 1 calc R

loop_
_atom_site_aniso_label
_atom_site_aniso_U_11
_atom_site_aniso_U_22
_atom_site_aniso_U_33
_atom_site_aniso_U_23
_atom_site_aniso_U_13
_atom_site_aniso_U_12
Cl1 0.0165(2) 0.01617(19) 0.01416(19) 0.00517(15) 0.00055(15) 0.00263(15)
S1 0.0166(2) 0.01105(19) 0.0159(2) 0.00260(15) -0.00392(15) 0.00011(16)
F1 0.0283(6) 0.0161(5) 0.0189(5) -0.0027(4) -0.0094(4) 0.0013(4)
F2 0.0248(5) 0.0229(5) 0.0128(5) 0.0067(4) -0.0039(4) -0.0029(4)
F3 0.0173(5) 0.0301(6) 0.0204(5) 0.0022(4) -0.0029(4) 0.0082(4)
N1 0.0153(7) 0.0156(7) 0.0142(7) 0.0029(5) -0.0016(5) 0.0021(6)
N2 0.0107(6) 0.0185(7) 0.0111(6) 0.0015(5) -0.0006(5) 0.0030(5)
N3 0.0119(7) 0.0114(7) 0.0159(7) 0.0047(5) -0.0032(5) 0.0008(5)
N4 0.0148(7) 0.0113(7) 0.0127(6) 0.0009(5) -0.0066(5) 0.0002(5)
N5 0.0149(7) 0.0165(7) 0.0153(7) 0.0039(5) -0.0011(5) 0.0043(6)
C1 0.0175(8) 0.0157(8) 0.0126(8) 0.0022(6) -0.0005(6) 0.0011(7)
C2 0.0175(8) 0.0153(8) 0.0133(8) 0.0031(6) -0.0012(6) 0.0037(7)
C3 0.0151(8) 0.0150(8) 0.0112(7) -0.0004(6) -0.0022(6) 0.0041(6)
C4 0.0125(8) 0.0145(8) 0.0144(8) 0.0000(6) 0.0001(6) 0.0018(6)
C5 0.0150(8) 0.0138(8) 0.0115(7) 0.0022(6) 0.0024(6) 0.0054(6)
C6 0.0141(8) 0.0131(8) 0.0117(7) -0.0001(6) -0.0002(6) 0.0055(6)
C7 0.0111(8) 0.0183(8) 0.0148(8) 0.0035(6) -0.0006(6) 0.0008(6)
C8 0.0102(7) 0.0173(8) 0.0152(8) 0.0036(6) -0.0004(6) 0.0025(6)
C9 0.0130(8) 0.0118(7) 0.0138(7) 0.0018(6) -0.0034(6) 0.0033(6)
C10 0.0136(8) 0.0166(8) 0.0112(7) 0.0016(6) -0.0017(6) 0.0046(6)
C11 0.0126(8) 0.0166(8) 0.0123(7) -0.0004(6) -0.0006(6) 0.0049(6)
C12 0.0119(7) 0.0140(8) 0.0103(7) 0.0006(6) 0.0016(6) 0.0043(6)
C13 0.0083(7) 0.0130(8) 0.0154(8) 0.0028(6) -0.0032(6) 0.0018(6)
C14 0.0130(8) 0.0162(8) 0.0131(7) 0.0004(6) -0.0036(6) 0.0039(6)
C15 0.0115(8) 0.0131(8) 0.0207(8) 0.0040(6) -0.0016(6) 0.0038(6)
C16 0.0146(8) 0.0167(8) 0.0170(8) -0.0023(6) -0.0023(6) 0.0062(7)
C17 0.0114(7) 0.0180(8) 0.0125(7) 0.0026(6) -0.0013(6) 0.0046(6)

loop_
_atom_type_symbol
_atom_type_description
_atom_type_scat_dispersion_real
_atom_type_scat_dispersion_imag
_atom_type_scat_source
C C 0.0033 0.0016 'International Tables Vol C Tables 4.2.6.8 and 6.1.1.4'
H H 0.0000 0.0000 'International Tables Vol C Tables 4.2.6.8 and 6.1.1.4'
Cl Cl 0.1484 0.1585 'International Tables Vol C Tables 4.2.6.8 and 6.1.1.4'
F F 0.0171 0.0103 'International Tables Vol C Tables 4.2.6.8 and 6.1.1.4'
N N 0.0061 0.0033 'International Tables Vol C Tables 4.2.6.8 and 6.1.1.4'
S S 0.1246 0.1234 'International Tables Vol C Tables 4.2.6.8 and 6.1.1.4'

loop_
_geom_angle_atom_site_label_1
_geom_angle_atom_site_label_2
_geom_angle_atom_site_label_3
_geom_angle
C6 N1 C2 118.88(14)
C6 N2 C7 118.18(12)
C6 N2 C11 117.40(12)
C7 N2 C11 111.66(12)
C12 N3 C9 124.58(13)
C12 N4 C13 126.69(13)
C14 N5 C15 117.07(14)
F1 C1 F3 105.69(12)
F1 C1 C3 111.86(13)
F2 C1 F1 107.04(12)
F2 C1 F3 106.61(13)
F2 C1 C3 113.10(13)
F3 C1 C3 112.07(13)
N1 C2 C3 123.23(15)
C2 C3 C1 123.09(14)
C2 C3 C4 118.47(14)
C4 C3 C1 118.40(14)
C5 C4 C3 118.63(15)
C4 C5 Cl1 117.89(12)
C4 C5 C6 120.02(14)
C6 C5 Cl1 121.81(12)
N1 C6 N2 118.75(14)
N1 C6 C5 120.46(14)
N2 C6 C5 120.63(14)
N2 C7 C8 108.22(12)
C7 C8 C9 111.99(13)
N3 C9 C8 111.12(12)
N3 C9 C10 108.83(12)
C10 C9 C8 110.55(12)
C11 C10 C9 110.00(13)
N2 C11 C10 110.14(12)
N3 C12 S1 123.53(12)
N3 C12 N4 117.12(14)
N4 C12 S1 119.35(12)
C14 C13 N4 119.32(14)
C17 C13 N4 122.07(14)
C17 C13 C14 118.56(14)
N5 C14 C13 123.50(15)
N5 C15 C16 123.45(15)
C17 C16 C15 118.92(15)
C16 C17 C13 118.48(14)

loop_
_geom_bond_atom_site_label_1
_geom_bond_atom_site_label_2
_geom_bond_distance
Cl1 C5 1.7376(16)
S1 C12 1.6898(16)
F1 C1 1.3468(18)
F2 C1 1.3356(18)
F3 C1 1.3480(19)
N1 C2 1.342(2)
N1 C6 1.337(2)
N2 C6 1.3828(19)
N2 C7 1.4655(19)
N2 C11 1.4734(19)
N3 C9 1.4656(19)
N3 C12 1.336(2)
N4 C12 1.3609(19)
N4 C13 1.418(2)
N5 C14 1.336(2)
N5 C15 1.341(2)
C1 C3 1.489(2)
C2 C3 1.376(2)
C3 C4 1.392(2)
C4 C5 1.367(2)
C5 C6 1.415(2)
C7 C8 1.527(2)
C8 C9 1.529(2)
C9 C10 1.522(2)
C10 C11 1.519(2)
C13 C14 1.389(2)
C13 C17 1.389(2)
C15 C16 1.383(2)
C16 C17 1.382(2)
